data_2221368
loop_
_publ_author_name
'Weng, Qianfeng'
'Zou, Cunjie'

_publ_section_title
;
 <i>N</i>'-(3-Bromo-5-chloro-2-hydroxybenzylidene)-2-chlorobenzohydrazide
 methanol solvate
;
_journal_coeditor_code HB2928
_journal_issue 4
_journal_name_full 'Acta Crystallographica Section E'
_journal_page_first o801
_journal_paper_doi 10.1107/S1600536809009647
_journal_volume 65
_journal_year 2009
_chemical_formula_iupac 'C14 H9 Br Cl2 N2 O2, C H4 O'
_chemical_formula_moiety 'C14 H9 Br Cl2 N2 O2, C H4 O'
_chemical_formula_sum 'C15 H13 Br Cl2 N2 O3'
_chemical_formula_weight 420.08
_chemical_name_systematic
;
<i>N</i>'-(3-Bromo-5-chloro-2-hydroxybenzylidene)-2-chlorobenzohydrazide
methanol solvate
;
_space_group_IT_number 14
_symmetry_cell_setting monoclinic
_symmetry_space_group_name_Hall '-P 2yn'
_symmetry_space_group_name_H-M 'P 1 21/n 1'
_atom_sites_solution_hydrogens geom
_atom_sites_solution_primary direct
_atom_sites_solution_secondary difmap
_audit_creation_method SHELXL-97
_cell_angle_alpha 90.00
_cell_angle_beta 97.537(5)
_cell_angle_gamma 90.00
_cell_formula_units_Z 4
_cell_length_a 11.221(4)
_cell_length_b 9.642(3)
_cell_length_c 15.908(5)
_cell_measurement_reflns_used 2864
_cell_measurement_temperature 298(2)
_cell_measurement_theta_max 24.0
_cell_measurement_theta_min 2.3
_cell_volume 1706.3(10)
_computing_cell_refinement 'SAINT (Bruker, 2007)'
_computing_data_collection 'SMART (Bruker, 2007)'
_computing_data_reduction 'SAINT (Bruker, 2007)'
_computing_molecular_graphics 'SHELXTL (Sheldrick, 2008)'
_computing_publication_material 'SHELXTL (Sheldrick, 2008)'
_computing_structure_refinement 'SHELXTL (Sheldrick, 2008)'
_computing_structure_solution 'SHELXTL (Sheldrick, 2008)'
_diffrn_ambient_temperature 298(2)
_diffrn_measured_fraction_theta_full 0.985
_diffrn_measured_fraction_theta_max 0.985
_diffrn_measurement_device_type 'Bruker SMART 1000 CCD'
_diffrn_measurement_method \w
_diffrn_radiation_monochromator graphite
_diffrn_radiation_source 'fine-focus sealed tube'
_diffrn_radiation_type MoK\a
_diffrn_radiation_wavelength 0.71073
_diffrn_reflns_av_R_equivalents 0.0346
_diffrn_reflns_av_sigmaI/netI 0.0457
_diffrn_reflns_limit_h_max 14
_diffrn_reflns_limit_h_min -14
_diffrn_reflns_limit_k_max 7
_diffrn_reflns_limit_k_min -12
_diffrn_reflns_limit_l_max 19
_diffrn_reflns_limit_l_min -20
_diffrn_reflns_number 9257
_diffrn_reflns_theta_full 26.99
_diffrn_reflns_theta_max 26.99
_diffrn_reflns_theta_min 2.10
_diffrn_standards_number 0
_exptl_absorpt_coefficient_mu 2.737
_exptl_absorpt_correction_T_max 0.735
_exptl_absorpt_correction_T_min 0.653
_exptl_absorpt_correction_type multi-scan
_exptl_absorpt_process_details '(SADABS; Bruker, 2001)'
_exptl_crystal_colour yellow
_exptl_crystal_density_diffrn 1.635
_exptl_crystal_density_method 'not measured'
_exptl_crystal_description block
_exptl_crystal_F_000 840
_exptl_crystal_size_max 0.17
_exptl_crystal_size_mid 0.15
_exptl_crystal_size_min 0.12
_refine_diff_density_max 0.494
_refine_diff_density_min -0.455
_refine_ls_extinction_method none
_refine_ls_goodness_of_fit_ref 1.017
_refine_ls_hydrogen_treatment mixed
_refine_ls_matrix_type full
_refine_ls_number_parameters 214
_refine_ls_number_reflns 3666
_refine_ls_number_restraints 1
_refine_ls_restrained_S_all 1.017
_refine_ls_R_factor_all 0.0770
_refine_ls_R_factor_gt 0.0392
_refine_ls_shift/su_max 0.000
_refine_ls_shift/su_mean 0.000
_refine_ls_structure_factor_coef Fsqd
_refine_ls_weighting_details 'calc w=1/[\s^2^(Fo^2^)+(0.0477P)^2^+0.4564P] where P=(Fo^2^+2Fc^2^)/3'
_refine_ls_weighting_scheme calc
_refine_ls_wR_factor_gt 0.0896
_refine_ls_wR_factor_ref 0.1027
_reflns_number_gt 2345
_reflns_number_total 3666
_reflns_threshold_expression I>2\s(I)
_cod_data_source_file hb2928.cif
_cod_data_source_block I
_cod_original_sg_symbol_H-M 'P 21/n'
_cod_database_code 2221368
_cod_database_fobs_code 2221368

loop_
_symmetry_equiv_pos_as_xyz
'x, y, z'
'-x+1/2, y+1/2, -z+1/2'
'-x, -y, -z'
'x-1/2, -y-1/2, z-1/2'

loop_
_atom_site_type_symbol
_atom_site_label
_atom_site_fract_x
_atom_site_fract_y
_atom_site_fract_z
_atom_site_U_iso_or_equiv
_atom_site_adp_type
_atom_site_calc_flag
_atom_site_refinement_flags
_atom_site_occupancy
_atom_site_disorder_assembly
_atom_site_disorder_group
Br Br1 -0.32199(3) 0.42107(4) 0.05220(3) 0.06886(17) Uani d . 1 . .
Cl Cl1 -0.23673(8) 0.95108(9) -0.05322(6) 0.0633(3) Uani d . 1 . .
Cl Cl2 0.49315(8) 0.21596(9) 0.18697(6) 0.0627(3) Uani d . 1 . .
N N1 0.1502(2) 0.5525(2) 0.14404(16) 0.0412(6) Uani d . 1 . .
N N2 0.2713(2) 0.5514(3) 0.17335(16) 0.0421(6) Uani d D 1 . .
O O1 -0.06054(19) 0.4397(2) 0.12117(14) 0.0502(6) Uani d . 1 . .
H H1 0.0113 0.4451 0.1388 0.075 Uiso calc R 1 . .
O O2 0.25707(19) 0.3476(2) 0.24068(15) 0.0588(6) Uani d . 1 . .
O O3 0.1088(2) 0.2995(3) 0.36033(16) 0.0635(6) Uani d . 1 . .
H H3 0.1265 0.3411 0.3188 0.095 Uiso calc R 1 . .
C C1 -0.0179(2) 0.6676(3) 0.06979(17) 0.0372(7) Uani d . 1 . .
C C2 -0.0965(3) 0.5573(3) 0.07949(18) 0.0379(7) Uani d . 1 . .
C C3 -0.2162(3) 0.5705(3) 0.04383(18) 0.0422(7) Uani d . 1 . .
C C4 -0.2581(3) 0.6892(3) 0.00215(18) 0.0467(8) Uani d . 1 . .
H H4 -0.3384 0.6963 -0.0210 0.056 Uiso calc R 1 . .
C C5 -0.1803(3) 0.7973(3) -0.00500(19) 0.0440(7) Uani d . 1 . .
C C6 -0.0613(3) 0.7871(3) 0.02778(18) 0.0432(7) Uani d . 1 . .
H H6 -0.0094 0.8606 0.0218 0.052 Uiso calc R 1 . .
C C7 0.1096(3) 0.6595(3) 0.10313(18) 0.0416(7) Uani d . 1 . .
H H7 0.1609 0.7323 0.0945 0.050 Uiso calc R 1 . .
C C8 0.3161(3) 0.4461(3) 0.22296(19) 0.0397(7) Uani d . 1 . .
C C9 0.4474(3) 0.4648(3) 0.25564(19) 0.0407(7) Uani d . 1 . .
C C10 0.5333(3) 0.3652(3) 0.24473(18) 0.0428(7) Uani d . 1 . .
C C11 0.6517(3) 0.3836(4) 0.2764(2) 0.0564(9) Uani d . 1 . .
H H11 0.7084 0.3163 0.2683 0.068 Uiso calc R 1 . .
C C12 0.6858(3) 0.5040(4) 0.3207(2) 0.0635(10) Uani d . 1 . .
H H12 0.7661 0.5173 0.3423 0.076 Uiso calc R 1 . .
C C13 0.6033(3) 0.6032(4) 0.3332(2) 0.0596(10) Uani d . 1 . .
H H13 0.6271 0.6831 0.3636 0.072 Uiso calc R 1 . .
C C14 0.4840(3) 0.5842(3) 0.3004(2) 0.0510(8) Uani d . 1 . .
H H14 0.4278 0.6521 0.3085 0.061 Uiso calc R 1 . .
C C15 -0.0087(4) 0.3311(6) 0.3718(4) 0.1076(17) Uani d . 1 . .
H H15A -0.0086 0.4056 0.4118 0.161 Uiso calc R 1 . .
H H15B -0.0459 0.2509 0.3928 0.161 Uiso calc R 1 . .
H H15C -0.0527 0.3587 0.3186 0.161 Uiso calc R 1 . .
H H2 0.313(3) 0.628(3) 0.162(2) 0.080 Uiso d D 1 . .

loop_
_atom_site_aniso_label
_atom_site_aniso_U_11
_atom_site_aniso_U_22
_atom_site_aniso_U_33
_atom_site_aniso_U_12
_atom_site_aniso_U_13
_atom_site_aniso_U_23
Br1 0.0512(2) 0.0795(3) 0.0725(3) -0.0221(2) -0.00436(17) 0.0152(2)
Cl1 0.0609(6) 0.0508(5) 0.0712(6) 0.0094(4) -0.0180(4) 0.0155(4)
Cl2 0.0639(5) 0.0534(5) 0.0687(6) 0.0050(4) 0.0001(4) -0.0110(5)
N1 0.0336(13) 0.0412(14) 0.0463(14) 0.0017(11) -0.0044(11) -0.0008(12)
N2 0.0308(13) 0.0403(14) 0.0524(15) -0.0008(11) -0.0044(11) 0.0080(13)
O1 0.0432(12) 0.0457(13) 0.0583(14) -0.0038(10) -0.0059(11) 0.0127(11)
O2 0.0429(12) 0.0537(14) 0.0781(17) -0.0067(12) 0.0015(11) 0.0232(13)
O3 0.0563(14) 0.0545(15) 0.0815(18) 0.0038(12) 0.0158(12) -0.0002(13)
C1 0.0387(16) 0.0364(16) 0.0347(15) 0.0018(13) -0.0019(13) -0.0008(13)
C2 0.0409(16) 0.0401(16) 0.0315(15) 0.0009(14) 0.0002(12) 0.0011(13)
C3 0.0393(16) 0.0503(19) 0.0365(16) -0.0029(15) 0.0025(13) -0.0018(15)
C4 0.0357(16) 0.065(2) 0.0379(17) 0.0051(17) -0.0002(13) 0.0001(16)
C5 0.0471(17) 0.0391(17) 0.0434(18) 0.0091(15) -0.0032(14) 0.0033(15)
C6 0.0443(17) 0.0383(17) 0.0448(17) -0.0007(14) -0.0024(14) 0.0006(15)
C7 0.0361(16) 0.0420(17) 0.0438(18) -0.0011(14) -0.0056(13) 0.0011(15)
C8 0.0371(16) 0.0413(17) 0.0397(16) 0.0020(14) 0.0014(13) 0.0037(15)
C9 0.0381(16) 0.0418(17) 0.0404(17) 0.0004(14) -0.0020(13) 0.0077(14)
C10 0.0435(17) 0.0456(17) 0.0376(17) 0.0022(15) -0.0012(14) 0.0030(14)
C11 0.0411(18) 0.064(2) 0.062(2) 0.0125(17) -0.0019(16) 0.0058(19)
C12 0.0423(19) 0.076(3) 0.067(2) -0.002(2) -0.0128(17) 0.004(2)
C13 0.055(2) 0.053(2) 0.065(2) 0.0002(18) -0.0144(18) -0.0064(18)
C14 0.0508(19) 0.0451(19) 0.054(2) 0.0036(16) -0.0054(16) 0.0038(16)
C15 0.066(3) 0.105(4) 0.155(5) 0.020(3) 0.027(3) 0.001(4)

loop_
_atom_type_symbol
_atom_type_description
_atom_type_scat_dispersion_real
_atom_type_scat_dispersion_imag
_atom_type_scat_source
C C 0.0033 0.0016 'International Tables Vol C Tables 4.2.6.8 and 6.1.1.4'
H H 0.0000 0.0000 'International Tables Vol C Tables 4.2.6.8 and 6.1.1.4'
N N 0.0061 0.0033 'International Tables Vol C Tables 4.2.6.8 and 6.1.1.4'
O O 0.0106 0.0060 'International Tables Vol C Tables 4.2.6.8 and 6.1.1.4'
Cl Cl 0.1484 0.1585 'International Tables Vol C Tables 4.2.6.8 and 6.1.1.4'
Br Br -0.2901 2.4595 'International Tables Vol C Tables 4.2.6.8 and 6.1.1.4'

loop_
_geom_angle_atom_site_label_1
_geom_angle_atom_site_label_2
_geom_angle_atom_site_label_3
_geom_angle_site_symmetry_1
_geom_angle_site_symmetry_3
_geom_angle
_geom_angle_publ_flag
C7 N1 N2 . . 116.8(2) ?
C8 N2 N1 . . 118.7(2) ?
C8 N2 H2 . . 125(2) ?
N1 N2 H2 . . 116(2) ?
C2 O1 H1 . . 109.5 ?
C15 O3 H3 . . 109.5 ?
C6 C1 C2 . . 119.7(3) ?
C6 C1 C7 . . 119.0(3) ?
C2 C1 C7 . . 121.3(3) ?
O1 C2 C3 . . 119.2(3) ?
O1 C2 C1 . . 122.6(3) ?
C3 C2 C1 . . 118.2(3) ?
C4 C3 C2 . . 121.6(3) ?
C4 C3 Br1 . . 119.5(2) ?
C2 C3 Br1 . . 118.9(2) ?
C3 C4 C5 . . 119.4(3) ?
C3 C4 H4 . . 120.3 ?
C5 C4 H4 . . 120.3 ?
C6 C5 C4 . . 120.7(3) ?
C6 C5 Cl1 . . 120.4(2) ?
C4 C5 Cl1 . . 118.8(2) ?
C5 C6 C1 . . 120.4(3) ?
C5 C6 H6 . . 119.8 ?
C1 C6 H6 . . 119.8 ?
N1 C7 C1 . . 119.8(3) ?
N1 C7 H7 . . 120.1 ?
C1 C7 H7 . . 120.1 ?
O2 C8 N2 . . 123.8(3) ?
O2 C8 C9 . . 123.5(3) ?
N2 C8 C9 . . 112.7(3) ?
C14 C9 C10 . . 118.3(3) ?
C14 C9 C8 . . 119.1(3) ?
C10 C9 C8 . . 122.5(3) ?
C11 C10 C9 . . 121.4(3) ?
C11 C10 Cl2 . . 118.3(3) ?
C9 C10 Cl2 . . 120.2(2) ?
C10 C11 C12 . . 119.0(3) ?
C10 C11 H11 . . 120.5 ?
C12 C11 H11 . . 120.5 ?
C13 C12 C11 . . 121.0(3) ?
C13 C12 H12 . . 119.5 ?
C11 C12 H12 . . 119.5 ?
C12 C13 C14 . . 119.6(3) ?
C12 C13 H13 . . 120.2 ?
C14 C13 H13 . . 120.2 ?
C13 C14 C9 . . 120.7(3) ?
C13 C14 H14 . . 119.6 ?
C9 C14 H14 . . 119.6 ?
O3 C15 H15A . . 109.5 ?
O3 C15 H15B . . 109.5 ?
H15A C15 H15B . . 109.5 ?
O3 C15 H15C . . 109.5 ?
H15A C15 H15C . . 109.5 ?
H15B C15 H15C . . 109.5 ?

loop_
_geom_bond_atom_site_label_1
_geom_bond_atom_site_label_2
_geom_bond_site_symmetry_2
_geom_bond_distance
_geom_bond_publ_flag
Br1 C3 . 1.883(3) ?
Cl1 C5 . 1.749(3) ?
Cl2 C10 . 1.735(3) ?
N1 C7 . 1.272(4) ?
N1 N2 . 1.378(3) ?
N2 C8 . 1.343(4) ?
N2 H2 . 0.91(3) ?
O1 C2 . 1.348(3) ?
O1 H1 . 0.8200 ?
O2 C8 . 1.212(3) ?
O3 C15 . 1.388(5) ?
O3 H3 . 0.8200 ?
C1 C6 . 1.387(4) ?
C1 C2 . 1.404(4) ?
C1 C7 . 1.461(4) ?
C2 C3 . 1.393(4) ?
C3 C4 . 1.374(4) ?
C4 C5 . 1.374(4) ?
C4 H4 . 0.9300 ?
C5 C6 . 1.372(4) ?
C6 H6 . 0.9300 ?
C7 H7 . 0.9300 ?
C8 C9 . 1.508(4) ?
C9 C14 . 1.387(4) ?
C9 C10 . 1.388(4) ?
C10 C11 . 1.369(4) ?
C11 C12 . 1.386(5) ?
C11 H11 . 0.9300 ?
C12 C13 . 1.364(5) ?
C12 H12 . 0.9300 ?
C13 C14 . 1.383(5) ?
C13 H13 . 0.9300 ?
C14 H14 . 0.9300 ?
C15 H15A . 0.9600 ?
C15 H15B . 0.9600 ?
C15 H15C . 0.9600 ?

loop_
_geom_hbond_atom_site_label_D
_geom_hbond_atom_site_label_H
_geom_hbond_atom_site_label_A
_geom_hbond_site_symmetry_A
_geom_hbond_distance_DH
_geom_hbond_distance_HA
_geom_hbond_distance_DA
_geom_hbond_angle_DHA
O1 H1 N1 . 0.82 1.86 2.585(3) 146
O3 H3 O2 . 0.82 2.04 2.727(3) 141
N2 H2 O3 2 0.91(3) 1.93(3) 2.830(4) 176(4)

loop_
_cod_related_entry_id
_cod_related_entry_database
_cod_related_entry_code
1 ChemSpider 30655738
